data_2311127
loop_
_publ_author_name
'Mohandas, T.'
'Inbaseelan, C. Ranjith Dev'
'Saravanan, S.'
'Sakthivel, P.'

_publ_section_title
;
 Glycine-d-tartaric acid (1/1).
;
_journal_coeditor_code BV2215
_journal_issue 'Pt 2'
_journal_name_full 'Acta crystallographica. Section E, Structure reports online'
_journal_page_first o236
_journal_paper_doi 10.1107/S1600536813000822
_journal_volume 69
_journal_year 2013
_chemical_formula_iupac 'C2 H5 N O2, C4 H6 O6'
_chemical_formula_moiety 'C2 H5 N O2, C4 H6 O6'
_chemical_formula_sum 'C6 H11 N O8'
_chemical_formula_weight 225.16
_chemical_name_systematic
;
Glycine--<i>D</i>-tartaric acid (1/1)
;
_space_group_IT_number 14
_space_group_name_Hall '-P 2yn'
_space_group_name_H-M_alt 'P 1 21/n 1'
_symmetry_cell_setting monoclinic
_symmetry_space_group_name_Hall '-P 2yn'
_symmetry_space_group_name_H-M 'P 1 21/n 1'
_atom_sites_solution_hydrogens geom
_atom_sites_solution_primary direct
_atom_sites_solution_secondary difmap
_audit_creation_method SHELXL-97
_cell_angle_alpha 90.00
_cell_angle_beta 90.1710(10)
_cell_angle_gamma 90.00
_cell_formula_units_Z 4
_cell_length_a 4.8387(2)
_cell_length_b 9.2913(4)
_cell_length_c 20.0273(8)
_cell_measurement_reflns_used 1585
_cell_measurement_temperature 293(2)
_cell_measurement_theta_max 25.00
_cell_measurement_theta_min 2.03
_cell_volume 900.38(6)
_computing_cell_refinement 'APEX2 and SAINT-NT (Bruker, 2004)'
_computing_data_collection 'APEX2 (Bruker, 2004)'
_computing_data_reduction 'SAINT-NT and XPREP (Bruker, 2003)'
_computing_molecular_graphics 'ORTEP-32 (Farrugia, 2012)'
_computing_publication_material 'PLATON (Spek, 2009)'
_computing_structure_refinement 'SHELXL97 (Sheldrick, 2008)'
_computing_structure_solution 'SHELXS97 (Sheldrick, 2008)'
_diffrn_ambient_temperature 293(2)
_diffrn_measured_fraction_theta_full 0.999
_diffrn_measured_fraction_theta_max 0.831
_diffrn_measurement_device_type 'Bruker Kappa APEXII'
_diffrn_measurement_method '\w and \f scan'
_diffrn_radiation_monochromator graphite
_diffrn_radiation_source 'fine-focus sealed tube'
_diffrn_radiation_type MoK\a
_diffrn_radiation_wavelength 0.71073
_diffrn_reflns_av_R_equivalents 0.0331
_diffrn_reflns_av_sigmaI/netI 0.0219
_diffrn_reflns_limit_h_max 7
_diffrn_reflns_limit_h_min -7
_diffrn_reflns_limit_k_max 12
_diffrn_reflns_limit_k_min -14
_diffrn_reflns_limit_l_max 29
_diffrn_reflns_limit_l_min -27
_diffrn_reflns_number 12500
_diffrn_reflns_theta_full 25.50
_diffrn_reflns_theta_max 34.97
_diffrn_reflns_theta_min 2.03
_diffrn_standards_decay_% 0
_diffrn_standards_interval_count 100
_diffrn_standards_number 2
_exptl_absorpt_coefficient_mu 0.158
_exptl_absorpt_correction_T_max 0.9691
_exptl_absorpt_correction_T_min 0.9542
_exptl_absorpt_correction_type multi-scan
_exptl_absorpt_process_details '(SADABS; Bruker, 2003)'
_exptl_crystal_colour colorless
_exptl_crystal_density_diffrn 1.661
_exptl_crystal_density_method 'not measured'
_exptl_crystal_description prism
_exptl_crystal_F_000 472
_exptl_crystal_size_max 0.30
_exptl_crystal_size_mid 0.20
_exptl_crystal_size_min 0.20
_refine_diff_density_max 0.494
_refine_diff_density_min -0.221
_refine_ls_extinction_coef 0.074(5)
_refine_ls_extinction_expression Fc^*^=kFc[1+0.001xFc^2^\l^3^/sin(2\q)]^-1/4^
_refine_ls_extinction_method 'SHELXL97 (Sheldrick, 2008)'
_refine_ls_goodness_of_fit_ref 1.065
_refine_ls_hydrogen_treatment mixed
_refine_ls_matrix_type full
_refine_ls_number_parameters 165
_refine_ls_number_reflns 3282
_refine_ls_number_restraints 0
_refine_ls_restrained_S_all 1.065
_refine_ls_R_factor_all 0.0460
_refine_ls_R_factor_gt 0.0371
_refine_ls_shift/su_max 0.001
_refine_ls_shift/su_mean 0.000
_refine_ls_structure_factor_coef Fsqd
_refine_ls_weighting_details 'calc w=1/[\s^2^(Fo^2^)+(0.0603P)^2^+0.1264P] where P=(Fo^2^+2Fc^2^)/3'
_refine_ls_weighting_scheme calc
_refine_ls_wR_factor_gt 0.1052
_refine_ls_wR_factor_ref 0.1116
_reflns_number_gt 2685
_reflns_number_total 3282
_reflns_threshold_expression I>2sigma(I)
_cod_data_source_file bv2215sup1.cif
_cod_data_source_block I
_cod_original_sg_symbol_H-M 'P 21/n'
_cod_database_code 2311127

loop_
_symmetry_equiv_pos_as_xyz
'x, y, z'
'-x+1/2, y+1/2, -z+1/2'
'-x, -y, -z'
'x-1/2, -y-1/2, z-1/2'

loop_
_atom_site_type_symbol
_atom_site_label
_atom_site_fract_x
_atom_site_fract_y
_atom_site_fract_z
_atom_site_U_iso_or_equiv
_atom_site_adp_type
_atom_site_calc_flag
_atom_site_refinement_flags
_atom_site_occupancy
_atom_site_symmetry_multiplicity
C C1 0.44851(16) 0.24734(9) 0.61943(4) 0.02360(17) Uani d . 1 1
C C2 0.64567(15) 0.25044(9) 0.56018(4) 0.02271(17) Uani d . 1 1
H H2 0.7688 0.1668 0.5624 0.027 Uiso calc R 1 1
C C3 0.47689(16) 0.24434(9) 0.49514(4) 0.02364(17) Uani d . 1 1
H H3 0.3788 0.1521 0.4936 0.028 Uiso calc R 1 1
C C4 0.66706(17) 0.25298(9) 0.43493(4) 0.02490(18) Uani d . 1 1
C C5 1.19172(16) 0.03299(10) 0.29340(4) 0.02399(18) Uani d . 1 1
C C6 1.42473(16) 0.05011(10) 0.24364(4) 0.02740(19) Uani d . 1 1
H H6A 1.4296 0.1487 0.2278 0.033 Uiso calc R 1 1
H H6B 1.5996 0.0297 0.2655 0.033 Uiso calc R 1 1
N N1 1.38776(19) -0.04805(10) 0.18645(4) 0.03233(19) Uani d . 1 1
O O1 0.44118(15) 0.33804(9) 0.66214(4) 0.03694(19) Uani d . 1 1
O O2 0.29078(17) 0.13348(8) 0.61631(4) 0.0395(2) Uani d . 1 1
O O3 0.80456(13) 0.37788(7) 0.56436(3) 0.02782(16) Uani d . 1 1
O O4 0.28015(13) 0.35571(8) 0.49377(4) 0.03210(17) Uani d . 1 1
O O5 0.83917(16) 0.14540(8) 0.43321(4) 0.03596(18) Uani d . 1 1
O O6 0.65303(16) 0.35172(9) 0.39549(4) 0.03701(19) Uani d . 1 1
O O7 1.15307(17) 0.13761(9) 0.33148(4) 0.0417(2) Uani d . 1 1
O O8 1.06398(15) -0.08344(8) 0.29288(4) 0.03465(18) Uani d . 1 1
H H1A 1.257(4) -0.008(2) 0.1562(10) 0.074(5) Uiso d . 1 1
H H1B 1.548(3) -0.0609(17) 0.1637(8) 0.054(4) Uiso d . 1 1
H H1C 1.320(3) -0.1370(19) 0.1966(8) 0.054(4) Uiso d . 1 1
H H2A 0.179(4) 0.122(2) 0.6533(10) 0.084(6) Uiso d . 1 1
H H3A 0.962(4) 0.3630(18) 0.5444(8) 0.060(5) Uiso d . 1 1
H H4A 0.323(4) 0.419(2) 0.4681(9) 0.070(5) Uiso d . 1 1
H H5 0.938(4) 0.148(2) 0.3926(10) 0.072(5) Uiso d . 1 1

loop_
_atom_site_aniso_label
_atom_site_aniso_U_11
_atom_site_aniso_U_22
_atom_site_aniso_U_33
_atom_site_aniso_U_12
_atom_site_aniso_U_13
_atom_site_aniso_U_23
C1 0.0228(3) 0.0263(4) 0.0218(4) -0.0020(3) 0.0057(3) 0.0023(3)
C2 0.0223(3) 0.0226(4) 0.0233(4) -0.0009(3) 0.0083(3) 0.0002(3)
C3 0.0237(3) 0.0245(4) 0.0228(4) -0.0023(3) 0.0076(3) -0.0001(3)
C4 0.0267(3) 0.0266(4) 0.0214(4) -0.0040(3) 0.0066(3) -0.0039(3)
C5 0.0221(3) 0.0284(4) 0.0215(4) 0.0024(3) 0.0093(3) 0.0027(3)
C6 0.0225(3) 0.0333(4) 0.0265(4) 0.0000(3) 0.0109(3) 0.0026(3)
N1 0.0387(4) 0.0315(4) 0.0269(4) 0.0084(3) 0.0162(3) 0.0021(3)
O1 0.0369(3) 0.0426(4) 0.0314(4) -0.0110(3) 0.0154(3) -0.0113(3)
O2 0.0484(4) 0.0366(4) 0.0335(4) -0.0202(3) 0.0196(3) -0.0046(3)
O3 0.0226(3) 0.0297(3) 0.0313(3) -0.0064(2) 0.0107(2) -0.0030(2)
O4 0.0259(3) 0.0358(4) 0.0347(4) 0.0050(2) 0.0120(3) 0.0079(3)
O5 0.0447(4) 0.0324(4) 0.0309(4) 0.0075(3) 0.0155(3) -0.0028(3)
O6 0.0398(4) 0.0399(4) 0.0314(4) 0.0031(3) 0.0145(3) 0.0089(3)
O7 0.0490(4) 0.0382(4) 0.0380(4) -0.0039(3) 0.0231(3) -0.0107(3)
O8 0.0368(3) 0.0314(4) 0.0358(4) -0.0059(3) 0.0189(3) 0.0019(3)

loop_
_atom_type_symbol
_atom_type_description
_atom_type_scat_dispersion_real
_atom_type_scat_dispersion_imag
_atom_type_scat_source
C C 0.0033 0.0016 'International Tables Vol C Tables 4.2.6.8 and 6.1.1.4'
H H 0.0000 0.0000 'International Tables Vol C Tables 4.2.6.8 and 6.1.1.4'
N N 0.0061 0.0033 'International Tables Vol C Tables 4.2.6.8 and 6.1.1.4'
O O 0.0106 0.0060 'International Tables Vol C Tables 4.2.6.8 and 6.1.1.4'

loop_
_geom_angle_atom_site_label_1
_geom_angle_atom_site_label_2
_geom_angle_atom_site_label_3
_geom_angle
O1 C1 O2 125.71(7)
O1 C1 C2 124.10(7)
O2 C1 C2 110.19(7)
O3 C2 C1 108.12(7)
O3 C2 C3 111.63(7)
C1 C2 C3 109.07(6)
O3 C2 H2 109.3
C1 C2 H2 109.3
C3 C2 H2 109.3
O4 C3 C4 110.90(7)
O4 C3 C2 110.33(7)
C4 C3 C2 110.42(6)
O4 C3 H3 108.4
C4 C3 H3 108.4
C2 C3 H3 108.4
O6 C4 O5 126.76(7)
O6 C4 C3 121.57(8)
O5 C4 C3 111.66(7)
O8 C5 O7 127.24(7)
O8 C5 C6 117.12(7)
O7 C5 C6 115.63(8)
N1 C6 C5 110.92(7)
N1 C6 H6A 109.5
C5 C6 H6A 109.5
N1 C6 H6B 109.5
C5 C6 H6B 109.5
H6A C6 H6B 108.0
C6 N1 H1A 109.2(12)
C6 N1 H1B 111.6(10)
H1A N1 H1B 107.6(15)
C6 N1 H1C 115.4(10)
H1A N1 H1C 105.0(16)
H1B N1 H1C 107.6(14)
C1 O2 H2A 113.3(13)
C2 O3 H3A 108.3(11)
C3 O4 H4A 111.9(14)
C4 O5 H5 109.4(11)

loop_
_geom_bond_atom_site_label_1
_geom_bond_atom_site_label_2
_geom_bond_distance
C1 O1 1.2014(11)
C1 O2 1.3058(10)
C1 C2 1.5250(10)
C2 O3 1.4141(10)
C2 C3 1.5364(13)
C2 H2 0.9800
C3 O4 1.4063(11)
C3 C4 1.5212(10)
C3 H3 0.9800
C4 O6 1.2124(11)
C4 O5 1.3015(11)
C5 O8 1.2460(11)
C5 O7 1.2499(11)
C5 C6 1.5153(10)
C6 N1 1.4746(13)
C6 H6A 0.9700
C6 H6B 0.9700
N1 H1A 0.953(19)
N1 H1B 0.909(16)
N1 H1C 0.914(18)
O2 H2A 0.93(2)
O3 H3A 0.870(18)
O4 H4A 0.81(2)
O5 H5 0.944(19)

loop_
_geom_hbond_atom_site_label_D
_geom_hbond_atom_site_label_H
_geom_hbond_atom_site_label_A
_geom_hbond_site_symmetry_A
_geom_hbond_distance_DH
_geom_hbond_distance_HA
_geom_hbond_distance_DA
_geom_hbond_angle_DHA
N1 H1A O1 4_665 0.953(19) 2.20(2) 2.9509(11) 135.2(16)
N1 H1A O3 4_665 0.953(19) 2.21(2) 2.9386(11) 132.2(15)
N1 H1B O6 2_745 0.909(16) 2.041(16) 2.9188(10) 162.0(14)
N1 H1C O7 2_745 0.914(18) 2.172(17) 2.9492(13) 142.4(14)
O2 H2A O8 3_656 0.93(2) 1.64(2) 2.5473(8) 167(2)
O3 H3A O4 1_655 0.870(18) 1.849(18) 2.7122(8) 171.0(16)
O4 H4A O3 3_666 0.81(2) 2.09(2) 2.7654(10) 141.1(18)
O4 H4A O6 . 0.81(2) 2.251(18) 2.6743(9) 112.9(16)
O5 H5 O7 . 0.944(19) 1.612(19) 2.5459(9) 169.2(18)

loop_
_geom_torsion_atom_site_label_1
_geom_torsion_atom_site_label_2
_geom_torsion_atom_site_label_3
_geom_torsion_atom_site_label_4
_geom_torsion
O1 C1 C2 O3 -1.72(12)
O2 C1 C2 O3 177.86(8)
O1 C1 C2 C3 -123.29(10)
O2 C1 C2 C3 56.29(9)
O3 C2 C3 O4 -64.51(8)
C1 C2 C3 O4 54.91(8)
O3 C2 C3 C4 58.45(8)
C1 C2 C3 C4 177.86(7)
O4 C3 C4 O6 4.99(12)
C2 C3 C4 O6 -117.63(9)
O4 C3 C4 O5 -175.95(8)
C2 C3 C4 O5 61.43(9)
O8 C5 C6 N1 23.03(11)
O7 C5 C6 N1 -158.29(9)
